data_7152967
loop_
_publ_author_name
'Kubelka, Tom\'a\<s'
'Slav\<et\'insk\'a, Lenka'
'Eigner, V\'aclav'
'Hocek, Michal'

_publ_section_title
;
 Synthesis of 2,6-disubstituted pyridin-3-yl C-2'-deoxyribonucleosides
 through chemoselective transformations of bromo-chloropyridine
 C-nucleosides.
;
_journal_issue 28
_journal_name_full 'Organic &amp; biomolecular chemistry'
_journal_page_first 4702
_journal_page_last 4718
_journal_paper_doi 10.1039/c3ob40774h
_journal_volume 11
_journal_year 2013
_chemical_absolute_configuration ad
_chemical_formula_moiety 'C11 H14 Cl1 N1 O3'
_chemical_formula_sum 'C11 H14 Cl N O3'
_chemical_formula_weight 243.69
_space_group_IT_number 4
_symmetry_cell_setting monoclinic
_symmetry_space_group_name_Hall 'P 2yb'
_symmetry_space_group_name_H-M 'P 1 21 1'
_atom_sites_solution_hydrogens difmap
_atom_sites_solution_primary direct
_cell_angle_alpha 90
_cell_angle_beta 96.676(6)
_cell_angle_gamma 90
_cell_formula_units_Z 4
_cell_length_a 5.3111(3)
_cell_length_b 11.1077(6)
_cell_length_c 19.5383(13)
_cell_measurement_reflns_used 5945
_cell_measurement_temperature 190
_cell_measurement_theta_max 77
_cell_measurement_theta_min 5
_cell_volume 1144.83(12)
_computing_cell_refinement 'CrysAlis RED, (Oxford Diffraction, 2002)'
_computing_data_collection 'Xcalibur, (Oxford Diffraction, 2002)'
_computing_data_reduction 'CrysAlis RED, (Oxford Diffraction, 2002)'
_computing_molecular_graphics 'CAMERON (Watkin et al., 1996)'
_computing_publication_material 'CRYSTALS (Betteridge et al., 2003)'
_computing_structure_refinement 'CRYSTALS (Betteridge et al., 2003)'
_computing_structure_solution 'SIR92 (Altomare et al., 1994)'
_diffrn_ambient_pressure 101
_diffrn_ambient_temperature 190
_diffrn_measured_fraction_theta_full 0.997
_diffrn_measured_fraction_theta_max 0.982
_diffrn_measurement_device Area
_diffrn_measurement_device_type 'Oxford Diffraction XCALIBUR'
_diffrn_measurement_method '\f & \w scans'
_diffrn_radiation_monochromator graphite
_diffrn_radiation_type 'Cu K\a'
_diffrn_radiation_wavelength 1.54184
_diffrn_reflns_av_R_equivalents 0.026
_diffrn_reflns_limit_h_max 6
_diffrn_reflns_limit_h_min -6
_diffrn_reflns_limit_k_max 14
_diffrn_reflns_limit_k_min -13
_diffrn_reflns_limit_l_max 22
_diffrn_reflns_limit_l_min -24
_diffrn_reflns_number 10498
_diffrn_reflns_theta_full 73.534
_diffrn_reflns_theta_max 77.404
_diffrn_reflns_theta_min 4.557
_diffrn_standards_number 0
_exptl_absorpt_coefficient_mu 2.908
_exptl_absorpt_correction_T_max 0.47
_exptl_absorpt_correction_T_min 0.24
_exptl_absorpt_correction_type multi-scan
_exptl_absorpt_process_details 'DENZO/SCALEPACK (Otwinowski & Minor, 1997)'
_exptl_crystal_colour colourless
_exptl_crystal_density_diffrn 1.414
_exptl_crystal_density_method 'not measured'
_exptl_crystal_description prism
_exptl_crystal_F_000 512
_exptl_crystal_size_max 0.490
_exptl_crystal_size_mid 0.370
_exptl_crystal_size_min 0.260
_refine_diff_density_max 0.53
_refine_diff_density_min -0.45
_refine_ls_abs_structure_details 'Flack (1983), 0 Friedel-pairs'
_refine_ls_abs_structure_Flack -0.008(12)
_refine_ls_extinction_coef 72.2(20)
_refine_ls_extinction_method 'Larson (1970), Equation 22'
_refine_ls_goodness_of_fit_ref 1.0397
_refine_ls_hydrogen_treatment constr
_refine_ls_matrix_type full
_refine_ls_number_parameters 291
_refine_ls_number_reflns 4688
_refine_ls_number_restraints 1
_refine_ls_R_factor_all 0.0383
_refine_ls_R_factor_gt 0.0376
_refine_ls_shift/su_max 0.0004146
_refine_ls_shift/su_mean 0.0000500
_refine_ls_structure_factor_coef Fsqd
_refine_ls_weighting_details
;
 Method, part 1, Chebychev polynomial, (Watkin, 1994, Prince, 1982) 
 [weight] = 1.0/[A~0~*T~0~(x)+A~1~*T~1~(x) ... +A~n-1~]*T~n-1~(x)] 
 where A~i~ are the Chebychev coefficients listed below and x= Fcalc/Fmax 
 Method = Robust Weighting (Prince, 1982) 
 W = [weight] * [1-(deltaF/6*sigmaF)^2^]^2^ 
 A~i~ are: 
 0.132E+04 0.215E+04 0.120E+04 416. 
;
_refine_ls_weighting_scheme calc
_refine_ls_wR_factor_all 0.0950
_refine_ls_wR_factor_gt 0.0923
_refine_ls_wR_factor_ref 0.0950
_reflns_limit_h_max 6
_reflns_limit_h_min -6
_reflns_limit_k_max 14
_reflns_limit_k_min -13
_reflns_limit_l_max 24
_reflns_limit_l_min 0
_reflns_number_gt 4585
_reflns_number_total 4688
_reflns_threshold_expression I>2.0\s(I)
_oxford_diffrn_Wilson_B_factor 2.24
_oxford_diffrn_Wilson_scale 0.02
_oxford_refine_ls_r_factor_ref 0.0383
_oxford_refine_ls_scale 7.21(18)
_oxford_reflns_number_all 4688
_oxford_reflns_threshold_expression_ref I>-10.0\s(I)
_cod_data_source_file c3ob40774h_2.cif
_cod_data_source_block 1
_cod_depositor_comments
;
The following automatic conversions were performed:

'_symmetry_cell_setting' value 'Monoclinic' changed to 'monoclinic'
according to /home/saulius/struct/CIF-dictionaries/cif_core.dic
dictionary named 'cif_core.dic' version 2.4.2 from 2011-04-26.

Automatic conversion script
Id: cif_fix_values 1891 2012-01-12 08:04:46Z andrius 
;
_cod_original_cell_volume 1144.84(12)
_cod_original_sg_symbol_H-M 'P 1 21 1 '
_cod_original_formula_sum 'C11 H14 Cl1 N1 O3'
_cod_database_code 7152967

loop_
_symmetry_equiv_pos_as_xyz
x,y,z
-x,y+1/2,-z

loop_
_atom_site_label
_atom_site_type_symbol
_atom_site_fract_x
_atom_site_fract_y
_atom_site_fract_z
_atom_site_U_iso_or_equiv
_atom_site_occupancy
_atom_site_adp_type
_atom_site_refinement_flags_posn
C1a' C 0.5395(4) -0.03195(19) 0.11355(10) 0.0242 1.0000 Uani .
C2a' C 0.4374(4) -0.1527(2) 0.08680(12) 0.0315 1.0000 Uani .
C3a' C 0.5720(4) -0.1715(2) 0.02161(12) 0.0322 1.0000 Uani .
C4a' C 0.6857(5) -0.0453(2) 0.00925(11) 0.0354 1.0000 Uani .
C5a' C 0.6512(5) 0.0047(3) -0.06312(12) 0.0441 1.0000 Uani .
O6a' O 0.5736(4) 0.03566(15) 0.05323(8) 0.0354 1.0000 Uani .
O7a' O 0.7831(3) -0.25223(16) 0.03355(8) 0.0340 1.0000 Uani .
O8a' O 0.3911(4) 0.0219(2) -0.08552(9) 0.0503 1.0000 Uani .
N1a N 0.2102(3) 0.07434(17) 0.26518(9) 0.0256 1.0000 Uani .
C2a C 0.3613(4) 0.01962(19) 0.22564(10) 0.0248 1.0000 Uani .
C3a C 0.3651(4) 0.03691(17) 0.15534(10) 0.0230 1.0000 Uani .
C4a C 0.1907(4) 0.12080(19) 0.12501(11) 0.0276 1.0000 Uani .
C5a C 0.0268(4) 0.1798(2) 0.16523(12) 0.0289 1.0000 Uani .
C6a C 0.0411(4) 0.15422(18) 0.23491(12) 0.0271 1.0000 Uani .
C7a C -0.1261(4) 0.2149(2) 0.28134(13) 0.0351 1.0000 Uani .
Cl8a Cl 0.57097(9) -0.08341(7) 0.26941(2) 0.0320 1.0000 Uani .
C1b' C 0.4555(4) 0.46704(17) 0.39748(10) 0.0236 1.0000 Uani .
C2b' C 0.5491(4) 0.33959(18) 0.41312(11) 0.0241 1.0000 Uani .
C3b' C 0.4523(4) 0.31595(18) 0.48270(11) 0.0257 1.0000 Uani .
C4b' C 0.4834(4) 0.43910(17) 0.51731(9) 0.0256 1.0000 Uani .
C5b' C 0.7366(5) 0.4479(2) 0.56228(11) 0.0357 1.0000 Uani .
O6b' O 0.4751(4) 0.52684(14) 0.46308(8) 0.0321 1.0000 Uani .
O7b' O 0.1908(3) 0.28477(15) 0.47454(9) 0.0321 1.0000 Uani .
O8b' O 0.7814(4) 0.56517(16) 0.58975(8) 0.0438 1.0000 Uani .
N1b N 0.6986(3) 0.57398(16) 0.23281(9) 0.0241 1.0000 Uani .
C2b C 0.5680(3) 0.52073(18) 0.27812(10) 0.0227 1.0000 Uani .
C3b C 0.6047(4) 0.53622(17) 0.34926(10) 0.0231 1.0000 Uani .
C4b C 0.7985(4) 0.6154(2) 0.37333(11) 0.0311 1.0000 Uani .
C5b C 0.9386(5) 0.6715(2) 0.32738(12) 0.0332 1.0000 Uani .
C6b C 0.8862(4) 0.64966(19) 0.25694(11) 0.0256 1.0000 Uani .
C7b C 1.0330(4) 0.7078(2) 0.20499(13) 0.0341 1.0000 Uani .
Cl8b Cl 0.33232(9) 0.42292(7) 0.24235(2) 0.0296 1.0000 Uani .
H5a1 H -0.0978 0.2349 0.1460 0.0349 1.0000 Uiso R
H4a1 H 0.1836 0.1349 0.0786 0.0337 1.0000 Uiso R
H1a'1 H 0.7058 -0.0425 0.1416 0.0291 1.0000 Uiso R
H4a'1 H 0.8772 -0.0487 0.0257 0.0407 1.0000 Uiso R
H3a'1 H 0.4547 -0.1959 -0.0189 0.0380 1.0000 Uiso R
H2a'2 H 0.2562 -0.1481 0.0748 0.0384 1.0000 Uiso R
H2a'1 H 0.4733 -0.2171 0.1198 0.0382 1.0000 Uiso R
H5a'2 H 0.7182 -0.0540 -0.0948 0.0510 1.0000 Uiso R
H5a'1 H 0.7392 0.0807 -0.0653 0.0511 1.0000 Uiso R
H7a1 H -0.2562 0.2579 0.2541 0.0530 1.0000 Uiso R
H7a2 H -0.1961 0.1572 0.3089 0.0533 1.0000 Uiso R
H7a3 H -0.0270 0.2689 0.3121 0.0531 1.0000 Uiso R
H5b1 H 1.0725 0.7246 0.3438 0.0375 1.0000 Uiso R
H4b1 H 0.8264 0.6338 0.4211 0.0371 1.0000 Uiso R
H1b'1 H 0.2757 0.4641 0.3792 0.0268 1.0000 Uiso R
H4b'1 H 0.3417 0.4529 0.5461 0.0303 1.0000 Uiso R
H3b'1 H 0.5544 0.2545 0.5093 0.0308 1.0000 Uiso R
H2b'1 H 0.4881 0.2822 0.3798 0.0301 1.0000 Uiso R
H2b'2 H 0.7302 0.3410 0.4185 0.0301 1.0000 Uiso R
H5b'1 H 0.8736 0.4288 0.5347 0.0416 1.0000 Uiso R
H5b'2 H 0.7423 0.3911 0.6006 0.0433 1.0000 Uiso R
H7b3 H 1.1816 0.7472 0.2256 0.0522 1.0000 Uiso R
H7b2 H 1.0864 0.6470 0.1744 0.0531 1.0000 Uiso R
H7b1 H 0.9262 0.7649 0.1773 0.0524 1.0000 Uiso R
H8b'1 H 0.7580 0.5675 0.6306 0.0622 1.0000 Uiso R
H8a'1 H 0.3948 0.0461 -0.1251 0.0734 1.0000 Uiso R
H7b'1 H 0.1847 0.2130 0.4614 0.0474 1.0000 Uiso R
H7a'1 H 0.7255 -0.3169 0.0476 0.0525 1.0000 Uiso R

loop_
_atom_site_aniso_label
_atom_site_aniso_U_11
_atom_site_aniso_U_22
_atom_site_aniso_U_33
_atom_site_aniso_U_23
_atom_site_aniso_U_13
_atom_site_aniso_U_12
C1a' 0.0300(9) 0.0272(9) 0.0160(9) 0.0042(7) 0.0045(7) 0.0007(8)
C2a' 0.0314(10) 0.0288(10) 0.0353(12) -0.0069(9) 0.0082(9) -0.0027(8)
C3a' 0.0333(10) 0.0397(12) 0.0222(10) -0.0085(8) -0.0028(8) 0.0057(9)
C4a' 0.0447(12) 0.0403(12) 0.0220(10) 0.0047(9) 0.0069(9) 0.0102(10)
C5a' 0.0463(13) 0.0603(15) 0.0266(11) 0.0041(11) 0.0080(10) 0.0080(13)
O6a' 0.0523(9) 0.0333(8) 0.0231(8) 0.0061(7) 0.0152(7) 0.0066(7)
O7a' 0.0366(8) 0.0359(8) 0.0306(8) -0.0003(6) 0.0080(6) 0.0076(7)
O8a' 0.0520(10) 0.0770(14) 0.0209(7) 0.0004(9) 0.0002(7) 0.0224(10)
N1a 0.0288(7) 0.0269(8) 0.0216(8) -0.0010(7) 0.0047(6) 0.0003(7)
C2a 0.0268(9) 0.0261(9) 0.0211(9) 0.0016(8) 0.0013(7) -0.0029(8)
C3a 0.0282(9) 0.0206(8) 0.0204(9) -0.0017(7) 0.0034(7) -0.0037(7)
C4a 0.0294(10) 0.0315(10) 0.0210(10) -0.0004(8) -0.0005(8) -0.0013(8)
C5a 0.0291(9) 0.0274(9) 0.0289(11) 0.0001(8) -0.0024(8) 0.0020(8)
C6a 0.0284(9) 0.0262(10) 0.0265(10) -0.0036(8) 0.0028(8) -0.0021(8)
C7a 0.0317(11) 0.0354(12) 0.0396(13) -0.0066(10) 0.0105(9) 0.0051(9)
Cl8a 0.0375(3) 0.0360(2) 0.0226(2) 0.00441(19) 0.00327(19) 0.0090(2)
C1b' 0.0316(10) 0.0207(8) 0.0187(9) -0.0018(7) 0.0038(7) 0.0023(7)
C2b' 0.0300(9) 0.0209(8) 0.0223(10) -0.0002(7) 0.0072(8) 0.0056(7)
C3b' 0.0313(9) 0.0231(9) 0.0231(10) 0.0018(7) 0.0054(7) 0.0013(8)
C4b' 0.0355(9) 0.0254(9) 0.0174(8) 0.0001(8) 0.0089(7) 0.0022(8)
C5b' 0.0507(13) 0.0296(11) 0.0250(10) -0.0006(9) -0.0037(9) 0.0077(9)
O6b' 0.0589(10) 0.0208(6) 0.0169(7) 0.0013(6) 0.0053(7) 0.0093(7)
O7b' 0.0335(7) 0.0310(7) 0.0331(7) -0.0013(7) 0.0089(6) -0.0003(6)
O8b' 0.0764(13) 0.0315(8) 0.0215(7) 0.0014(7) -0.0023(8) -0.0103(8)
N1b 0.0263(7) 0.0268(8) 0.0192(8) 0.0011(7) 0.0036(6) 0.0010(7)
C2b 0.0250(9) 0.0224(8) 0.0196(9) -0.0018(7) -0.0019(7) 0.0019(7)
C3b 0.0314(9) 0.0202(8) 0.0171(9) 0.0009(7) 0.0002(7) 0.0040(7)
C4b 0.0421(12) 0.0311(10) 0.0188(9) -0.0035(8) -0.0014(8) -0.0027(9)
C5b 0.0395(11) 0.0326(11) 0.0253(10) -0.0009(9) -0.0045(9) -0.0053(9)
C6b 0.0283(8) 0.0237(9) 0.0247(10) 0.0003(8) 0.0032(8) -0.0002(8)
C7b 0.0283(10) 0.0377(11) 0.0370(12) 0.0059(10) 0.0067(9) -0.0055(9)
Cl8b 0.0330(2) 0.0331(2) 0.0214(2) 0.00065(18) -0.00187(17) -0.0088(2)

loop_
_atom_type_symbol
_atom_type_scat_dispersion_real
_atom_type_scat_dispersion_imag
_atom_type_scat_Cromer_Mann_a1
_atom_type_scat_Cromer_Mann_b1
_atom_type_scat_Cromer_Mann_a2
_atom_type_scat_Cromer_Mann_b2
_atom_type_scat_Cromer_Mann_a3
_atom_type_scat_Cromer_Mann_b3
_atom_type_scat_Cromer_Mann_a4
_atom_type_scat_Cromer_Mann_b4
_atom_type_scat_Cromer_Mann_c
_atom_type_scat_source
C 0.0181 0.0091 2.3100 20.8439 1.0200 10.2075 1.5886 0.5687 0.8650 51.6512 0.2156 'International Tables Vol C 4.2.6.8 and 6.1.1.4'
H 0.0000 0.0000 0.4930 10.5109 0.3229 26.1257 0.1402 3.1424 0.0408 57.7998 0.0030 'International Tables Vol C 4.2.6.8 and 6.1.1.4'
N 0.0311 0.0180 12.2126 0.0057 3.1322 9.8933 2.0125 28.9975 1.1663 0.5826 -11.5290 'International Tables Vol C 4.2.6.8 and 6.1.1.4'
O 0.0492 0.0322 3.0485 13.2771 2.2868 5.7011 1.5463 0.3239 0.8670 32.9089 0.2508 'International Tables Vol C 4.2.6.8 and 6.1.1.4'
Cl 0.3639 0.7018 11.4604 0.0104 7.1964 1.1662 6.2556 18.5194 1.6455 47.7784 -9.5574 'International Tables Vol C 4.2.6.8 and 6.1.1.4'

loop_
_geom_angle_atom_site_label_1
_geom_angle_atom_site_label_2
_geom_angle_atom_site_label_3
_geom_angle
_geom_angle_publ_flag
C2a' C1a' O6a' 104.80(16) yes
C2a' C1a' C3a 114.62(17) yes
O6a' C1a' C3a 108.94(16) yes
C2a' C1a' H1a'1 110.2 no
O6a' C1a' H1a'1 109.1 no
C3a C1a' H1a'1 108.9 no
C1a' C2a' C3a' 102.87(17) yes
C1a' C2a' H2a'2 110.0 no
C3a' C2a' H2a'2 110.6 no
C1a' C2a' H2a'1 112.9 no
C3a' C2a' H2a'1 112.0 no
H2a'2 C2a' H2a'1 108.4 no
C2a' C3a' C4a' 103.35(18) yes
C2a' C3a' O7a' 112.24(18) yes
C4a' C3a' O7a' 106.16(18) yes
C2a' C3a' H3a'1 112.9 no
C4a' C3a' H3a'1 110.1 no
O7a' C3a' H3a'1 111.6 no
C3a' C4a' C5a' 118.0(2) yes
C3a' C4a' O6a' 106.19(18) yes
C5a' C4a' O6a' 108.66(19) yes
C3a' C4a' H4a'1 107.8 no
C5a' C4a' H4a'1 108.3 no
O6a' C4a' H4a'1 107.5 no
C4a' C5a' O8a' 110.3(2) yes
C4a' C5a' H5a'2 109.2 no
O8a' C5a' H5a'2 107.7 no
C4a' C5a' H5a'1 110.8 no
O8a' C5a' H5a'1 109.1 no
H5a'2 C5a' H5a'1 109.6 no
C1a' O6a' C4a' 105.60(16) yes
C3a' O7a' H7a'1 106.3 no
C5a' O8a' H8a'1 101.9 no
C2a N1a C6a 117.63(18) yes
N1a C2a C3a 126.3(2) yes
N1a C2a Cl8a 114.18(15) yes
C3a C2a Cl8a 119.49(17) yes
C1a' C3a C2a 122.96(18) yes
C1a' C3a C4a 121.76(17) yes
C2a C3a C4a 115.26(18) yes
C3a C4a C5a 119.92(18) yes
C3a C4a H4a1 118.9 no
C5a C4a H4a1 121.2 no
C4a C5a C6a 119.27(19) yes
C4a C5a H5a1 122.1 no
C6a C5a H5a1 118.6 no
C5a C6a N1a 121.6(2) yes
C5a C6a C7a 122.3(2) yes
N1a C6a C7a 116.15(19) yes
C6a C7a H7a1 109.3 no
C6a C7a H7a2 110.0 no
H7a1 C7a H7a2 110.7 no
C6a C7a H7a3 109.8 no
H7a1 C7a H7a3 110.2 no
H7a2 C7a H7a3 106.9 no
C2b' C1b' O6b' 105.26(16) yes
C2b' C1b' C3b 114.60(17) yes
O6b' C1b' C3b 109.41(16) yes
C2b' C1b' H1b'1 108.9 no
O6b' C1b' H1b'1 107.8 no
C3b C1b' H1b'1 110.5 no
C1b' C2b' C3b' 101.68(16) yes
C1b' C2b' H2b'1 114.4 no
C3b' C2b' H2b'1 111.9 no
C1b' C2b' H2b'2 108.0 no
C3b' C2b' H2b'2 110.0 no
H2b'1 C2b' H2b'2 110.4 no
C2b' C3b' C4b' 102.08(15) yes
C2b' C3b' O7b' 111.52(17) yes
C4b' C3b' O7b' 108.79(17) yes
C2b' C3b' H3b'1 111.5 no
C4b' C3b' H3b'1 111.3 no
O7b' C3b' H3b'1 111.2 no
C3b' C4b' C5b' 110.88(17) yes
C3b' C4b' O6b' 106.78(14) yes
C5b' C4b' O6b' 109.37(17) yes
C3b' C4b' H4b'1 109.6 no
C5b' C4b' H4b'1 109.7 no
O6b' C4b' H4b'1 110.4 no
C4b' C5b' O8b' 112.06(18) yes
C4b' C5b' H5b'1 109.4 no
O8b' C5b' H5b'1 107.7 no
C4b' C5b' H5b'2 110.3 no
O8b' C5b' H5b'2 108.3 no
H5b'1 C5b' H5b'2 108.9 no
C1b' O6b' C4b' 109.70(14) yes
C3b' O7b' H7b'1 105.6 no
C5b' O8b' H8b'1 111.0 no
C2b N1b C6b 117.92(17) yes
N1b C2b C3b 126.03(18) yes
N1b C2b Cl8b 114.70(14) yes
C3b C2b Cl8b 119.27(15) yes
C1b' C3b C2b 122.50(18) yes
C1b' C3b C4b 122.10(17) yes
C2b C3b C4b 115.31(18) yes
C3b C4b C5b 119.91(18) yes
C3b C4b H4b1 119.5 no
C5b C4b H4b1 120.5 no
C4b C5b C6b 120.2(2) yes
C4b C5b H5b1 119.9 no
C6b C5b H5b1 119.8 no
C5b C6b N1b 120.61(19) yes
C5b C6b C7b 122.3(2) yes
N1b C6b C7b 117.05(18) yes
C6b C7b H7b3 112.6 no
C6b C7b H7b2 109.3 no
H7b3 C7b H7b2 107.2 no
C6b C7b H7b1 110.0 no
H7b3 C7b H7b1 109.7 no
H7b2 C7b H7b1 107.9 no

loop_
_geom_bond_atom_site_label_1
_geom_bond_atom_site_label_2
_geom_bond_distance
_geom_bond_publ_flag
C1a' C2a' 1.517(3) yes
C1a' O6a' 1.427(2) yes
C1a' C3a 1.512(3) yes
C1a' H1a'1 0.991 no
C2a' C3a' 1.546(3) yes
C2a' H2a'2 0.965 no
C2a' H2a'1 0.967 no
C3a' C4a' 1.557(4) yes
C3a' O7a' 1.433(3) yes
C3a' H3a'1 0.986 no
C4a' C5a' 1.510(3) yes
C4a' O6a' 1.421(3) yes
C4a' H4a'1 1.032 no
C5a' O8a' 1.413(3) yes
C5a' H5a'2 0.993 no
C5a' H5a'1 0.968 no
O7a' H7a'1 0.839 no
O8a' H8a'1 0.821 no
N1a C2a 1.325(3) yes
N1a C6a 1.349(3) yes
C2a C3a 1.389(3) yes
C2a Cl8a 1.749(2) yes
C3a C4a 1.396(3) yes
C4a C5a 1.401(3) yes
C4a H4a1 0.916 no
C5a C6a 1.384(3) yes
C5a H5a1 0.947 no
C6a C7a 1.501(3) yes
C7a H7a1 0.951 no
C7a H7a2 0.941 no
C7a H7a3 0.962 no
C1b' C2b' 1.520(3) yes
C1b' O6b' 1.437(2) yes
C1b' C3b 1.510(3) yes
C1b' H1b'1 0.980 no
C2b' C3b' 1.531(3) yes
C2b' H2b'1 0.941 no
C2b' H2b'2 0.956 no
C3b' C4b' 1.526(3) yes
C3b' O7b' 1.422(2) yes
C3b' H3b'1 0.982 no
C4b' C5b' 1.522(3) yes
C4b' O6b' 1.436(2) yes
C4b' H4b'1 1.003 no
C5b' O8b' 1.418(3) yes
C5b' H5b'1 0.977 no
C5b' H5b'2 0.977 no
O7b' H7b'1 0.837 no
O8b' H8b'1 0.823 no
N1b C2b 1.326(3) yes
N1b C6b 1.346(3) yes
C2b C3b 1.392(3) yes
C2b Cl8b 1.741(2) yes
C3b C4b 1.393(3) yes
C4b C5b 1.380(3) yes
C4b H4b1 0.950 no
C5b C6b 1.393(3) yes
C5b H5b1 0.951 no
C6b C7b 1.496(3) yes
C7b H7b3 0.950 no
C7b H7b2 0.966 no
C7b H7b1 0.972 no

loop_
_geom_hbond_atom_site_label_D
_geom_hbond_atom_site_label_H
_geom_hbond_atom_site_label_A
_geom_hbond_site_symmetry_A
_geom_hbond_angle_DHA
_geom_hbond_distance_DH
_geom_hbond_distance_HA
_geom_hbond_distance_DA
_geom_hbond_publ_flag
C4a H4a1 O7a' 2_655 159 0.92 2.55 3.421(3) yes
C3b' H3b'1 O6b' 2_646 138 0.98 2.59 3.390(3) yes
O8b' H8b'1 N1a 2_656 166 0.82 2.03 2.832(3) yes
O8a' H8a'1 N1b 2_645 162 0.82 2.13 2.920(3) yes
O7b' H7b'1 O8b' 2_646 164 0.84 1.94 2.755(3) yes
O7a' H7a'1 O8a' 2_645 176 0.84 2.06 2.898(3) yes
